data_4515246
loop_
_publ_author_name
'Li, Cheng-Peng'
'Zhou, Hang'
'Wang, Jia-Jun'
'Liu, Bo-Lan'
'Wang, Si'
'Yang, Xi'
'Wang, Zhong-Liang'
'Liu, Chun-Sen'
'Du, Miao'
'Zhou, Wuzong'

_publ_section_title
;
 Mechanism-Property Correlation in Coordination Polymer Crystals towards
 Design of Superior Sorbent.
;
_journal_name_full 'ACS applied materials &amp; interfaces'
_journal_paper_doi 10.1021/acsami.9b16386
_journal_year 2019
_chemical_formula_sum 'C17 H12 Ag Cr N6 O3.5'
_chemical_formula_weight 516.20
_space_group_IT_number 14
_space_group_name_Hall '-P 2yn'
_space_group_name_H-M_alt 'P 1 21/n 1'
_symmetry_cell_setting monoclinic
_symmetry_space_group_name_H-M 'P 1 21/n 1'
_atom_sites_solution_hydrogens geom
_atom_sites_solution_primary direct
_atom_sites_solution_secondary difmap
_audit_creation_method SHELXL-97
_cell_angle_alpha 90.00
_cell_angle_beta 107.712(2)
_cell_angle_gamma 90.00
_cell_formula_units_Z 4
_cell_length_a 9.5768(7)
_cell_length_b 18.3357(13)
_cell_length_c 10.6982(8)
_cell_measurement_reflns_used 3815
_cell_measurement_temperature 173(2)
_cell_measurement_theta_max 28.38
_cell_measurement_theta_min 2.29
_cell_volume 1789.5(2)
_computing_cell_refinement 'Bruker SMART'
_computing_data_collection 'Bruker SMART'
_computing_data_reduction 'Bruker SAINT'
_computing_molecular_graphics 'Bruker SHELXTL'
_computing_publication_material 'Bruker SHELXTL'
_computing_structure_refinement 'SHELXL-97 (Sheldrick, 1997)'
_computing_structure_solution 'SHELXS-97 (Sheldrick, 1990)'
_diffrn_ambient_temperature 173(2)
_diffrn_measured_fraction_theta_full 1.000
_diffrn_measured_fraction_theta_max 1.000
_diffrn_measurement_device_type 'CCD area detector'
_diffrn_measurement_method 'phi and omega scans'
_diffrn_radiation_monochromator graphite
_diffrn_radiation_source 'fine-focus sealed tube'
_diffrn_radiation_type MoK\a
_diffrn_radiation_wavelength 0.71073
_diffrn_reflns_av_R_equivalents 0.0383
_diffrn_reflns_av_sigmaI/netI 0.0346
_diffrn_reflns_limit_h_max 11
_diffrn_reflns_limit_h_min -10
_diffrn_reflns_limit_k_max 17
_diffrn_reflns_limit_k_min -21
_diffrn_reflns_limit_l_max 12
_diffrn_reflns_limit_l_min -12
_diffrn_reflns_number 10265
_diffrn_reflns_theta_full 25.01
_diffrn_reflns_theta_max 25.01
_diffrn_reflns_theta_min 2.22
_exptl_absorpt_coefficient_mu 1.738
_exptl_absorpt_correction_T_max 0.7806
_exptl_absorpt_correction_T_min 0.7450
_exptl_absorpt_correction_type multi-scan
_exptl_absorpt_process_details SADABS
_exptl_crystal_colour COLOURLESS
_exptl_crystal_density_diffrn 1.916
_exptl_crystal_density_meas ?
_exptl_crystal_density_method 'not measured'
_exptl_crystal_description BLOCK
_exptl_crystal_F_000 1020
_exptl_crystal_size_max 0.18
_exptl_crystal_size_mid 0.17
_exptl_crystal_size_min 0.15
_refine_diff_density_max 1.938
_refine_diff_density_min -1.203
_refine_diff_density_rms 0.145
_refine_ls_extinction_method none
_refine_ls_goodness_of_fit_ref 1.058
_refine_ls_hydrogen_treatment constr
_refine_ls_matrix_type full
_refine_ls_number_parameters 274
_refine_ls_number_reflns 3161
_refine_ls_number_restraints 90
_refine_ls_restrained_S_all 1.120
_refine_ls_R_factor_all 0.0647
_refine_ls_R_factor_gt 0.0587
_refine_ls_shift/su_max 0.000
_refine_ls_shift/su_mean 0.000
_refine_ls_structure_factor_coef Fsqd
_refine_ls_weighting_details 'calc w=1/[\s^2^(Fo^2^)+(0.0413P)^2^+20.2200P] where P=(Fo^2^+2Fc^2^)/3'
_refine_ls_weighting_scheme calc
_refine_ls_wR_factor_gt 0.1303
_refine_ls_wR_factor_ref 0.1342
_reflns_number_gt 2846
_reflns_number_total 3161
_reflns_threshold_expression >2sigma(I)
_cod_data_source_file am9b16386_si_002.cif
_cod_data_source_block 243_Cr2O7
_cod_depositor_comments
;
The following automatic conversions were performed:

data item '_exptl_absorpt_correction_type' value 'MULTI-SCAN' was
changed to 'multi-scan' in accordance with the
/home/data/users/saulius/crontab/automatic-downloads/rss-feeds/ACS/lib/dictionaries/cif_core.dic
dictionary named 'cif_core.dic' version 2.4.2 last updated on
2011-04-26.

data item '_symmetry_cell_setting' value 'Monoclinic' was changed to
'monoclinic' in accordance with the
/home/data/users/saulius/crontab/automatic-downloads/rss-feeds/ACS/lib/dictionaries/cif_core.dic
dictionary named 'cif_core.dic' version 2.4.2 last updated on
2011-04-26.

data item '_exptl_crystal_density_meas' value 'NONE' was changed to
'?' -- the value is perceived as not measured.

Automatic conversion script
Id: cif_fix_values 6909 2019-04-08 15:41:33Z antanas 
;
_cod_original_sg_symbol_H-M P2(1)/n
_cod_original_formula_sum 'C17 H12 Ag Cr N6 O3.50'
_cod_database_code 4515246

loop_
_symmetry_equiv_pos_as_xyz
'x, y, z'
'-x+1/2, y+1/2, -z+1/2'
'-x, -y, -z'
'x-1/2, -y-1/2, z-1/2'

loop_
_atom_site_label
_atom_site_type_symbol
_atom_site_fract_x
_atom_site_fract_y
_atom_site_fract_z
_atom_site_U_iso_or_equiv
_atom_site_adp_type
_atom_site_occupancy
_atom_site_symmetry_multiplicity
_atom_site_calc_flag
_atom_site_refinement_flags
_atom_site_disorder_assembly
_atom_site_disorder_group
N1 N 1.1301(8) 0.0743(4) 0.8908(9) 0.049(2) Uani 1 1 d . . .
N2 N 0.6579(6) 0.0574(3) 0.9430(5) 0.0155(11) Uani 1 1 d . . .
N5 N 0.8382(7) 0.3374(3) 0.6865(7) 0.0317(15) Uani 1 1 d . . .
C16 C 0.7649(10) 0.2792(4) 0.6238(8) 0.0365(19) Uani 1 1 d . . .
H16 H 0.7410 0.2773 0.5309 0.044 Uiso 1 1 calc R . .
Ag1 Ag 0.38832(6) 0.06698(3) 1.06299(6) 0.0325(2) Uani 1 1 d . . .
Cr1 Cr 0.58871(12) -0.03328(7) 1.40037(11) 0.0270(3) Uani 1 1 d D . .
C1 C 0.8740(8) 0.0681(4) 0.8626(8) 0.0267(16) Uani 1 1 d . . .
N3 N 0.5523(6) 0.1040(3) 0.9604(5) 0.0156(11) Uani 1 1 d . . .
O1 O 0.5704(5) 0.0250(2) 1.2820(4) 0.0350(13) Uani 1 1 d D A .
C6 C 0.7479(7) 0.0962(3) 0.8982(7) 0.0186(14) Uani 1 1 d . . .
N4 N 0.7052(6) 0.1682(3) 0.8892(5) 0.0168(11) Uani 1 1 d . . .
C14 C 0.7541(7) 0.2255(3) 0.8204(7) 0.0204(14) Uani 1 1 d . . .
C8 C 0.4931(11) 0.2364(5) 0.9221(11) 0.0499(11) Uani 1 1 d U . .
C18 C 0.8319(8) 0.2843(3) 0.8896(8) 0.0266(16) Uani 1 1 d . . .
H18 H 0.8568 0.2873 0.9824 0.032 Uiso 1 1 calc R . .
C3 C 1.1127(9) 0.0196(4) 0.8027(8) 0.0365(19) Uani 1 1 d . . .
H3 H 1.1952 0.0039 0.7781 0.044 Uiso 1 1 calc R . .
C15 C 0.7224(9) 0.2218(4) 0.6876(8) 0.0301(17) Uani 1 1 d . . .
H15 H 0.6725 0.1808 0.6401 0.036 Uiso 1 1 calc R . .
N6 N 0.5542(9) 0.2856(4) 1.0189(9) 0.0516(11) Uani 1 1 d U . .
C2 C 1.0098(9) 0.0984(4) 0.9159(10) 0.041(2) Uani 1 1 d . . .
H2 H 1.0189 0.1388 0.9736 0.049 Uiso 1 1 calc R . .
C12 C 0.2914(11) 0.3176(5) 0.8350(11) 0.0527(11) Uani 1 1 d U . .
H12 H 0.2014 0.3305 0.7717 0.063 Uiso 1 1 calc R . .
C5 C 0.8580(9) 0.0107(4) 0.7770(9) 0.038(2) Uani 1 1 d . . .
H5 H 0.7650 -0.0114 0.7389 0.046 Uiso 1 1 calc R . .
C13 C 0.3635(11) 0.2465(5) 0.8273(11) 0.0513(11) Uani 1 1 d U . .
H13 H 0.3221 0.2111 0.7615 0.062 Uiso 1 1 calc R . .
O2 O 0.4549(7) -0.0226(3) 1.4744(6) 0.042(3) Uani 0.50 1 d PDU . .
C17 C 0.8715(8) 0.3388(4) 0.8164(8) 0.0316(17) Uani 1 1 d . . .
H17 H 0.9255 0.3793 0.8619 0.038 Uiso 1 1 calc R . .
C10 C 0.4814(11) 0.3473(5) 1.0217(11) 0.0532(11) Uani 1 1 d U . .
H10 H 0.5211 0.3814 1.0902 0.064 Uiso 1 1 calc R . .
C4 C 0.9807(10) -0.0141(5) 0.7475(10) 0.047(2) Uani 1 1 d . . .
H4 H 0.9734 -0.0541 0.6894 0.057 Uiso 1 1 calc R . .
C7 C 0.5812(7) 0.1699(3) 0.9268(6) 0.0143(12) Uani 1 1 d . . .
C11 C 0.3563(11) 0.3622(5) 0.9325(11) 0.0534(11) Uani 1 1 d U . .
H11 H 0.3100 0.4073 0.9383 0.064 Uiso 1 1 calc R . .
O3 O 0.4709(9) -0.0952(4) 1.3689(8) 0.046(3) Uani 0.50 1 d PD A 1
O4 O 0.7543(8) -0.0564(4) 1.4677(7) 0.037(2) Uani 0.50 1 d PDU A 1
O3' O 0.5643(9) -0.1209(3) 1.3354(7) 0.026(2) Uani 0.50 1 d PD A 2
O4' O 0.7510(7) -0.0309(4) 1.5134(7) 0.037(2) Uani 0.50 1 d PDU A 2

loop_
_atom_site_aniso_label
_atom_site_aniso_U_11
_atom_site_aniso_U_22
_atom_site_aniso_U_33
_atom_site_aniso_U_23
_atom_site_aniso_U_13
_atom_site_aniso_U_12
N1 0.033(4) 0.045(4) 0.085(6) 0.000(4) 0.039(4) 0.004(3)
N2 0.022(3) 0.007(2) 0.022(3) 0.001(2) 0.013(2) 0.002(2)
N5 0.045(4) 0.012(3) 0.053(4) 0.006(3) 0.037(3) 0.001(3)
C16 0.059(5) 0.023(4) 0.041(5) 0.006(3) 0.036(4) 0.002(4)
Ag1 0.0421(4) 0.0092(3) 0.0644(5) -0.0052(2) 0.0435(3) -0.0032(2)
Cr1 0.0189(6) 0.0414(7) 0.0232(6) -0.0080(5) 0.0100(5) -0.0058(5)
C1 0.030(4) 0.017(3) 0.044(5) 0.012(3) 0.026(3) 0.007(3)
N3 0.018(3) 0.011(3) 0.022(3) 0.000(2) 0.013(2) 0.000(2)
O1 0.040(3) 0.020(3) 0.052(4) -0.002(2) 0.023(3) -0.003(2)
C6 0.022(3) 0.009(3) 0.029(4) 0.000(3) 0.015(3) 0.000(2)
N4 0.021(3) 0.007(2) 0.027(3) 0.002(2) 0.014(2) 0.001(2)
C14 0.023(3) 0.007(3) 0.040(4) 0.005(3) 0.022(3) 0.004(2)
C8 0.059(2) 0.033(2) 0.076(3) 0.0117(18) 0.048(2) 0.0091(18)
C18 0.037(4) 0.012(3) 0.038(4) -0.002(3) 0.022(3) -0.005(3)
C3 0.037(4) 0.034(4) 0.051(5) 0.012(4) 0.033(4) 0.015(4)
C15 0.043(4) 0.018(3) 0.039(5) 0.001(3) 0.028(4) -0.007(3)
N6 0.061(2) 0.034(2) 0.078(3) 0.0099(18) 0.047(2) 0.0085(18)
C2 0.030(4) 0.026(4) 0.078(7) -0.012(4) 0.035(4) -0.004(3)
C12 0.061(2) 0.036(2) 0.078(3) 0.0137(18) 0.047(2) 0.0096(19)
C5 0.036(4) 0.027(4) 0.064(6) -0.004(4) 0.034(4) 0.002(3)
C13 0.060(2) 0.035(2) 0.077(3) 0.0131(18) 0.047(2) 0.0096(19)
O2 0.037(4) 0.050(5) 0.042(5) -0.011(4) 0.016(4) 0.004(4)
C17 0.040(4) 0.013(3) 0.050(5) -0.001(3) 0.027(4) -0.005(3)
C10 0.062(2) 0.035(2) 0.079(3) 0.0106(18) 0.047(2) 0.0087(18)
C4 0.043(5) 0.046(5) 0.064(6) -0.013(4) 0.033(5) 0.013(4)
C7 0.018(3) 0.009(3) 0.016(3) 0.001(2) 0.006(3) -0.001(2)
C11 0.062(2) 0.036(2) 0.079(3) 0.0125(18) 0.047(2) 0.0092(19)
O3 0.052(8) 0.043(7) 0.040(7) -0.009(5) 0.013(6) -0.027(6)
O4 0.033(3) 0.027(4) 0.050(4) -0.006(3) 0.009(3) 0.006(3)
O3' 0.034(6) 0.018(5) 0.023(5) -0.003(4) 0.007(4) -0.008(4)
O4' 0.033(3) 0.027(4) 0.050(4) -0.006(3) 0.009(3) 0.006(3)

loop_
_atom_type_symbol
_atom_type_description
_atom_type_scat_dispersion_real
_atom_type_scat_dispersion_imag
_atom_type_scat_source
C C 0.0033 0.0016 'International Tables Vol C Tables 4.2.6.8 and 6.1.1.4'
H H 0.0000 0.0000 'International Tables Vol C Tables 4.2.6.8 and 6.1.1.4'
N N 0.0061 0.0033 'International Tables Vol C Tables 4.2.6.8 and 6.1.1.4'
O O 0.0106 0.0060 'International Tables Vol C Tables 4.2.6.8 and 6.1.1.4'
Cr Cr 0.3209 0.6236 'International Tables Vol C Tables 4.2.6.8 and 6.1.1.4'
Ag Ag -0.8971 1.1015 'International Tables Vol C Tables 4.2.6.8 and 6.1.1.4'

loop_
_geom_angle_atom_site_label_1
_geom_angle_atom_site_label_2
_geom_angle_atom_site_label_3
_geom_angle
_geom_angle_site_symmetry_1
_geom_angle_site_symmetry_3
C2 N1 C3 117.1(8) . .
C2 N1 Ag1 124.6(7) . 1_655
C3 N1 Ag1 110.2(5) . 1_655
C6 N2 N3 107.6(5) . .
C6 N2 Ag1 131.5(4) . 3_657
N3 N2 Ag1 118.1(4) . 3_657
C17 N5 C16 117.5(6) . .
C17 N5 Ag1 123.6(5) . 4_665
C16 N5 Ag1 118.8(5) . 4_665
N5 C16 C15 123.2(8) . .
N5 C16 H16 118.4 . .
C15 C16 H16 118.4 . .
N3 Ag1 N2 115.70(17) . 3_657
N3 Ag1 N5 109.88(19) . 4_566
N2 Ag1 N5 133.19(19) 3_657 4_566
N3 Ag1 O1 98.76(16) . .
N2 Ag1 O1 78.58(16) 3_657 .
N5 Ag1 O1 84.7(2) 4_566 .
N3 Ag1 N1 106.9(2) . 1_455
N2 Ag1 N1 84.2(2) 3_657 1_455
N5 Ag1 N1 92.7(2) 4_566 1_455
O1 Ag1 N1 153.47(19) . 1_455
O3 Cr1 O4 117.4(3) . .
O3 Cr1 O1 114.2(3) . .
O4 Cr1 O1 112.7(3) . .
O3 Cr1 O4' 129.3(4) . .
O4 Cr1 O4' 24.3(4) . .
O1 Cr1 O4' 114.0(3) . .
O3 Cr1 O2 65.8(5) . .
O4 Cr1 O2 127.3(4) . .
O1 Cr1 O2 111.5(2) . .
O4' Cr1 O2 109.2(3) . .
O3 Cr1 O3' 40.7(4) . .
O4 Cr1 O3' 85.9(4) . .
O1 Cr1 O3' 109.1(2) . .
O4' Cr1 O3' 107.4(3) . .
O2 Cr1 O3' 105.2(3) . .
O3 Cr1 O2 104.7(3) . 3_658
O4 Cr1 O2 103.6(3) . 3_658
O1 Cr1 O2 102.0(2) . 3_658
O4' Cr1 O2 79.8(4) . 3_658
O2 Cr1 O2 39.5(4) . 3_658
O3' Cr1 O2 140.9(3) . 3_658
C2 C1 C5 119.2(7) . .
C2 C1 C6 120.2(7) . .
C5 C1 C6 120.6(7) . .
C7 N3 N2 108.0(5) . .
C7 N3 Ag1 129.8(4) . .
N2 N3 Ag1 121.5(4) . .
Cr1 O1 Ag1 142.0(2) . .
N2 C6 N4 109.3(5) . .
N2 C6 C1 126.0(5) . .
N4 C6 C1 124.7(5) . .
C7 N4 C6 105.5(5) . .
C7 N4 C14 125.6(5) . .
C6 N4 C14 126.8(5) . .
C15 C14 C18 120.5(6) . .
C15 C14 N4 119.5(6) . .
C18 C14 N4 120.0(6) . .
C13 C8 N6 124.2(8) . .
C13 C8 C7 121.5(9) . .
N6 C8 C7 114.3(9) . .
C14 C18 C17 116.8(7) . .
C14 C18 H18 121.6 . .
C17 C18 H18 121.6 . .
N1 C3 C4 122.5(7) . .
N1 C3 H3 118.8 . .
C4 C3 H3 118.8 . .
C14 C15 C16 118.1(7) . .
C14 C15 H15 120.9 . .
C16 C15 H15 120.9 . .
C10 N6 C8 118.1(9) . .
N1 C2 C1 123.3(8) . .
N1 C2 H2 118.3 . .
C1 C2 H2 118.3 . .
C11 C12 C13 118.1(10) . .
C11 C12 H12 120.9 . .
C13 C12 H12 120.9 . .
C1 C5 C4 118.3(8) . .
C1 C5 H5 120.9 . .
C4 C5 H5 120.9 . .
C8 C13 C12 114.4(10) . .
C8 C13 H13 122.8 . .
C12 C13 H13 122.8 . .
O2 O2 Cr1 75.7(5) 3_658 .
O2 O2 Cr1 64.8(4) 3_658 3_658
Cr1 O2 Cr1 140.5(4) . 3_658
N5 C17 C18 123.7(7) . .
N5 C17 H17 118.1 . .
C18 C17 H17 118.1 . .
C11 C10 N6 121.8(11) . .
C11 C10 H10 119.1 . .
N6 C10 H10 119.1 . .
C3 C4 C5 119.4(8) . .
C3 C4 H4 120.3 . .
C5 C4 H4 120.3 . .
N3 C7 N4 109.6(5) . .
N3 C7 C8 127.2(6) . .
N4 C7 C8 123.2(6) . .
C10 C11 C12 123.4(10) . .
C10 C11 H11 118.3 . .
C12 C11 H11 118.3 . .

loop_
_geom_bond_atom_site_label_1
_geom_bond_atom_site_label_2
_geom_bond_distance
_geom_bond_site_symmetry_2
N1 C2 1.335(10) .
N1 C3 1.352(11) .
N1 Ag1 2.599(8) 1_655
N2 C6 1.316(8) .
N2 N3 1.379(7) .
N2 Ag1 2.321(5) 3_657
N5 C17 1.327(10) .
N5 C16 1.340(10) .
N5 Ag1 2.332(5) 4_665
C16 C15 1.381(10) .
C16 H16 0.9500 .
Ag1 N3 2.276(5) .
Ag1 N2 2.320(5) 3_657
Ag1 N5 2.332(6) 4_566
Ag1 O1 2.577(4) .
Ag1 N1 2.599(8) 1_455
Cr1 O3 1.563(6) .
Cr1 O4 1.587(6) .
Cr1 O1 1.625(4) .
Cr1 O4' 1.654(6) .
Cr1 O2 1.711(5) .
Cr1 O3' 1.738(6) .
Cr1 O2 1.832(6) 3_658
C1 C2 1.369(11) .
C1 C5 1.373(11) .
C1 C6 1.466(9) .
N3 C7 1.313(8) .
C6 N4 1.377(8) .
N4 C7 1.365(8) .
N4 C14 1.440(8) .
C14 C15 1.362(10) .
C14 C18 1.389(10) .
C8 C13 1.355(15) .
C8 N6 1.364(13) .
C8 C7 1.475(10) .
C18 C17 1.391(10) .
C18 H18 0.9500 .
C3 C4 1.369(13) .
C3 H3 0.9500 .
C15 H15 0.9500 .
N6 C10 1.334(11) .
C2 H2 0.9500 .
C12 C11 1.322(15) .
C12 C13 1.489(12) .
C12 H12 0.9500 .
C5 C4 1.383(10) .
C5 H5 0.9500 .
C13 H13 0.9500 .
O2 O2 1.202(14) 3_658
O2 Cr1 1.832(5) 3_658
C17 H17 0.9500 .
C10 C11 1.314(14) .
C10 H10 0.9500 .
C4 H4 0.9500 .
C11 H11 0.9500 .

loop_
_geom_torsion_atom_site_label_1
_geom_torsion_atom_site_label_2
_geom_torsion_atom_site_label_3
_geom_torsion_atom_site_label_4
_geom_torsion
_geom_torsion_site_symmetry_1
_geom_torsion_site_symmetry_4
C17 N5 C16 C15 0.5(11) . .
Ag1 N5 C16 C15 -176.1(6) 4_665 .
C6 N2 N3 C7 -0.4(7) . .
Ag1 N2 N3 C7 -163.6(4) 3_657 .
C6 N2 N3 Ag1 -171.4(4) . .
Ag1 N2 N3 Ag1 25.4(6) 3_657 .
N2 Ag1 N3 C7 166.4(5) 3_657 .
N5 Ag1 N3 C7 -24.6(6) 4_566 .
O1 Ag1 N3 C7 -112.1(5) . .
N1 Ag1 N3 C7 74.8(6) 1_455 .
N2 Ag1 N3 N2 -24.8(6) 3_657 .
N5 Ag1 N3 N2 144.2(4) 4_566 .
O1 Ag1 N3 N2 56.7(5) . .
N1 Ag1 N3 N2 -116.4(5) 1_455 .
O3 Cr1 O1 Ag1 13.5(6) . .
O4 Cr1 O1 Ag1 150.7(4) . .
O4' Cr1 O1 Ag1 177.1(4) . .
O2 Cr1 O1 Ag1 -58.7(4) . .
O3' Cr1 O1 Ag1 57.1(5) . .
O2 Cr1 O1 Ag1 -98.8(4) 3_658 .
N3 Ag1 O1 Cr1 -149.7(4) . .
N2 Ag1 O1 Cr1 -35.0(4) 3_657 .
N5 Ag1 O1 Cr1 101.0(4) 4_566 .
N1 Ag1 O1 Cr1 15.4(6) 1_455 .
N3 N2 C6 N4 1.6(7) . .
Ag1 N2 C6 N4 161.7(4) 3_657 .
N3 N2 C6 C1 -178.2(7) . .
Ag1 N2 C6 C1 -18.1(11) 3_657 .
C2 C1 C6 N2 -126.7(8) . .
C5 C1 C6 N2 52.6(11) . .
C2 C1 C6 N4 53.5(11) . .
C5 C1 C6 N4 -127.2(8) . .
N2 C6 N4 C7 -2.1(7) . .
C1 C6 N4 C7 177.7(7) . .
N2 C6 N4 C14 -166.2(6) . .
C1 C6 N4 C14 13.6(11) . .
C7 N4 C14 C15 -96.9(8) . .
C6 N4 C14 C15 64.2(9) . .
C7 N4 C14 C18 82.6(8) . .
C6 N4 C14 C18 -116.4(7) . .
C15 C14 C18 C17 1.5(10) . .
N4 C14 C18 C17 -178.0(6) . .
C2 N1 C3 C4 -4.8(13) . .
Ag1 N1 C3 C4 145.4(7) 1_655 .
C18 C14 C15 C16 -2.4(11) . .
N4 C14 C15 C16 177.0(6) . .
N5 C16 C15 C14 1.5(12) . .
C13 C8 N6 C10 0.7(13) . .
C7 C8 N6 C10 -179.9(7) . .
C3 N1 C2 C1 3.7(14) . .
Ag1 N1 C2 C1 -141.8(7) 1_655 .
C5 C1 C2 N1 -1.3(13) . .
C6 C1 C2 N1 178.0(8) . .
C2 C1 C5 C4 -0.2(12) . .
C6 C1 C5 C4 -179.5(7) . .
N6 C8 C13 C12 1.0(12) . .
C7 C8 C13 C12 -178.2(7) . .
C11 C12 C13 C8 -1.8(12) . .
O3 Cr1 O2 O2 169.6(7) . 3_658
O4 Cr1 O2 O2 62.7(7) . 3_658
O1 Cr1 O2 O2 -82.6(6) . 3_658
O4' Cr1 O2 O2 44.2(6) . 3_658
O3' Cr1 O2 O2 159.2(5) . 3_658
O3 Cr1 O2 Cr1 169.6(7) . 3_658
O4 Cr1 O2 Cr1 62.7(7) . 3_658
O1 Cr1 O2 Cr1 -82.6(6) . 3_658
O4' Cr1 O2 Cr1 44.2(6) . 3_658
O3' Cr1 O2 Cr1 159.2(5) . 3_658
O2 Cr1 O2 Cr1 -0.001(1) 3_658 3_658
C16 N5 C17 C18 -1.5(11) . .
Ag1 N5 C17 C18 174.9(5) 4_665 .
C14 C18 C17 N5 0.5(11) . .
C8 N6 C10 C11 -1.9(13) . .
N1 C3 C4 C5 3.4(14) . .
C1 C5 C4 C3 -0.8(13) . .
N2 N3 C7 N4 -0.9(7) . .
Ag1 N3 C7 N4 169.1(4) . .
N2 N3 C7 C8 176.2(7) . .
Ag1 N3 C7 C8 -13.8(11) . .
C6 N4 C7 N3 1.8(7) . .
C14 N4 C7 N3 166.2(6) . .
C6 N4 C7 C8 -175.4(7) . .
C14 N4 C7 C8 -11.0(11) . .
C13 C8 C7 N3 -72.3(11) . .
N6 C8 C7 N3 108.3(9) . .
C13 C8 C7 N4 104.4(9) . .
N6 C8 C7 N4 -74.9(9) . .
N6 C10 C11 C12 1.2(15) . .
C13 C12 C11 C10 0.7(14) . .
